data_2220818
loop_
_publ_author_name
'Li, Hao-Yuan'
'Liu, Bo-Nian'
'Tang, Shi-Gui'
'Guo, Cheng'

_publ_section_title
;
 Ethyl 4-ethylamino-3-nitrobenzoate
;
_journal_coeditor_code HK2598
_journal_issue 2
_journal_name_full 'Acta Crystallographica Section E'
_journal_page_first o227
_journal_paper_doi 10.1107/S1600536808043602
_journal_volume 65
_journal_year 2009
_chemical_formula_iupac 'C11 H14 N2 O4'
_chemical_formula_moiety 'C11 H14 N2 O4'
_chemical_formula_sum 'C11 H14 N2 O4'
_chemical_formula_weight 238.24
_chemical_name_systematic
;
Ethyl 4-ethylamino-3-nitrobenzoate
;
_space_group_IT_number 4
_symmetry_cell_setting monoclinic
_symmetry_space_group_name_Hall 'P 2yb'
_symmetry_space_group_name_H-M 'P 1 21 1'
_atom_sites_solution_hydrogens geom
_atom_sites_solution_primary direct
_atom_sites_solution_secondary difmap
_audit_creation_method SHELXL-97
_cell_angle_alpha 90.00
_cell_angle_beta 95.80(3)
_cell_angle_gamma 90.00
_cell_formula_units_Z 2
_cell_length_a 4.2360(8)
_cell_length_b 16.180(3)
_cell_length_c 8.4890(17)
_cell_measurement_reflns_used 25
_cell_measurement_temperature 294(2)
_cell_measurement_theta_max 12
_cell_measurement_theta_min 10
_cell_volume 578.84(19)
_computing_cell_refinement 'CAD-4 Software (Enraf--Nonius, 1989)'
_computing_data_collection 'CAD-4 Software (Enraf--Nonius, 1989)'
_computing_data_reduction 'XCAD4 (Harms & Wocadlo, 1995)'
_computing_molecular_graphics 'ORTEP-3 for Windows (Farrugia, 1997)'
_computing_publication_material 'SHELXL97 (Sheldrick, 2008)'
_computing_structure_refinement 'SHELXL97 (Sheldrick, 2008)'
_computing_structure_solution 'SHELXS97 (Sheldrick, 2008)'
_diffrn_ambient_temperature 294(2)
_diffrn_measured_fraction_theta_full 1.000
_diffrn_measured_fraction_theta_max 1.000
_diffrn_measurement_device_type 'Enraf--Nonius CAD-4'
_diffrn_measurement_method \w/2\q
_diffrn_radiation_monochromator graphite
_diffrn_radiation_source 'fine-focus sealed tube'
_diffrn_radiation_type MoK\a
_diffrn_radiation_wavelength 0.71073
_diffrn_reflns_av_R_equivalents 0.0179
_diffrn_reflns_av_sigmaI/netI 0.0333
_diffrn_reflns_limit_h_max 5
_diffrn_reflns_limit_h_min -5
_diffrn_reflns_limit_k_max 19
_diffrn_reflns_limit_k_min 0
_diffrn_reflns_limit_l_max 10
_diffrn_reflns_limit_l_min 0
_diffrn_reflns_number 1213
_diffrn_reflns_theta_full 25.15
_diffrn_reflns_theta_max 25.15
_diffrn_reflns_theta_min 2.41
_diffrn_standards_decay_% 0
_diffrn_standards_interval_time 120
_diffrn_standards_number 3
_exptl_absorpt_coefficient_mu 0.105
_exptl_absorpt_correction_T_max 0.9896
_exptl_absorpt_correction_T_min 0.9691
_exptl_absorpt_correction_type psi-scan
_exptl_absorpt_process_details '(North <i>et al.</i>,  1968)'
_exptl_crystal_colour colorless
_exptl_crystal_density_diffrn 1.367
_exptl_crystal_density_method 'not measured'
_exptl_crystal_description block
_exptl_crystal_F_000 252
_exptl_crystal_size_max 0.30
_exptl_crystal_size_mid 0.20
_exptl_crystal_size_min 0.10
_refine_diff_density_max 0.243
_refine_diff_density_min -0.302
_refine_ls_extinction_method none
_refine_ls_goodness_of_fit_ref 1.008
_refine_ls_hydrogen_treatment constr
_refine_ls_matrix_type full
_refine_ls_number_parameters 154
_refine_ls_number_reflns 1066
_refine_ls_number_restraints 4
_refine_ls_restrained_S_all 1.006
_refine_ls_R_factor_all 0.0907
_refine_ls_R_factor_gt 0.0765
_refine_ls_shift/su_max 0.000
_refine_ls_shift/su_mean 0.000
_refine_ls_structure_factor_coef Fsqd
_refine_ls_weighting_details 'calc w=1/[\s^2^(Fo^2^)+(0.05P)^2^+1.25P] where P=(Fo^2^+2Fc^2^)/3'
_refine_ls_weighting_scheme calc
_refine_ls_wR_factor_gt 0.1620
_refine_ls_wR_factor_ref 0.1726
_reflns_number_gt 841
_reflns_number_total 1066
_reflns_threshold_expression I>2\s(I)
_cod_data_source_file hk2598.cif
_cod_data_source_block I
_cod_original_cell_volume 578.8(2)
_cod_original_sg_symbol_H-M 'P 21'
_cod_database_code 2220818
_cod_database_fobs_code 2220818

loop_
_symmetry_equiv_pos_as_xyz
'x, y, z'
'-x, y+1/2, -z'

loop_
_atom_site_type_symbol
_atom_site_label
_atom_site_fract_x
_atom_site_fract_y
_atom_site_fract_z
_atom_site_U_iso_or_equiv
_atom_site_adp_type
_atom_site_calc_flag
_atom_site_refinement_flags
_atom_site_occupancy
_atom_site_disorder_assembly
_atom_site_disorder_group
O O1 0.7012(15) 1.1050(4) 0.7940(7) 0.0772(18) Uani d . 1 . .
O O2 0.9134(16) 1.1622(4) 0.5988(8) 0.083(2) Uani d . 1 . .
O O3 0.9764(13) 0.7330(4) 0.7615(6) 0.0589(15) Uani d . 1 . .
O O4 0.7965(13) 0.8254(3) 0.9244(6) 0.0564(14) Uani d . 1 . .
N N1 1.2210(17) 1.0712(5) 0.4054(8) 0.065(2) Uani d . 1 . .
H H1A 1.1591 1.1204 0.4256 0.078 Uiso calc R 1 . .
N N2 0.8667(17) 1.0957(5) 0.6810(9) 0.0659(19) Uani d . 1 . .
C C1 1.212(2) 1.0329(6) 0.1174(10) 0.071(2) Uani d . 1 . .
H H1B 1.3443 1.0259 0.0328 0.106 Uiso calc R 1 . .
H H1C 1.0571 1.0750 0.0891 0.106 Uiso calc R 1 . .
H H1D 1.1069 0.9818 0.1355 0.106 Uiso calc R 1 . .
C C2 1.414(2) 1.0581(6) 0.2654(10) 0.071(3) Uani d . 1 . .
H H2A 1.5246 1.1089 0.2453 0.085 Uiso calc R 1 . .
H H2B 1.5719 1.0157 0.2925 0.085 Uiso calc R 1 . .
C C3 1.1440(15) 1.0085(4) 0.4988(7) 0.0383(15) Uani d D 1 . .
C C4 0.9754(15) 1.0194(5) 0.6315(8) 0.0416(16) Uani d D 1 . .
C C5 0.9015(15) 0.9543(4) 0.7232(8) 0.0401(17) Uani d D 1 . .
H H5A 0.7858 0.9646 0.8086 0.048 Uiso calc R 1 . .
C C6 0.9927(16) 0.8715(4) 0.6946(8) 0.0404(16) Uani d D 1 . .
C C7 1.1639(14) 0.8632(4) 0.5582(7) 0.0393(16) Uani d D 1 . .
H H7A 1.2333 0.8105 0.5348 0.047 Uiso calc R 1 . .
C C8 1.2314(16) 0.9232(4) 0.4633(8) 0.0377(16) Uani d D 1 . .
H H8A 1.3342 0.9118 0.3740 0.045 Uiso calc R 1 . .
C C9 0.9235(16) 0.8047(4) 0.7942(8) 0.0376(15) Uani d . 1 . .
C C10 0.7087(18) 0.7563(5) 1.0314(8) 0.0483(19) Uani d . 1 . .
H H10A 0.8916 0.7222 1.0650 0.058 Uiso calc R 1 . .
H H10B 0.5432 0.7217 0.9787 0.058 Uiso calc R 1 . .
C C11 0.590(2) 0.8020(6) 1.1726(9) 0.060(2) Uani d . 1 . .
H H11A 0.5211 0.7625 1.2463 0.090 Uiso calc R 1 . .
H H11B 0.4157 0.8372 1.1357 0.090 Uiso calc R 1 . .
H H11C 0.7590 0.8348 1.2240 0.090 Uiso calc R 1 . .

loop_
_atom_site_aniso_label
_atom_site_aniso_U_11
_atom_site_aniso_U_22
_atom_site_aniso_U_33
_atom_site_aniso_U_12
_atom_site_aniso_U_13
_atom_site_aniso_U_23
O1 0.095(4) 0.068(4) 0.073(4) 0.010(4) 0.028(4) 0.005(4)
O2 0.094(5) 0.079(5) 0.078(5) -0.004(4) 0.019(4) 0.003(4)
O3 0.068(3) 0.052(4) 0.059(3) 0.004(3) 0.015(3) 0.002(3)
O4 0.070(3) 0.049(3) 0.051(3) 0.005(3) 0.009(3) -0.002(3)
N1 0.072(4) 0.063(5) 0.059(4) -0.011(4) 0.005(4) -0.008(4)
N2 0.068(4) 0.068(5) 0.061(4) 0.001(4) 0.002(4) -0.003(4)
C1 0.083(6) 0.070(6) 0.061(5) 0.008(5) 0.012(4) 0.004(5)
C2 0.071(5) 0.075(7) 0.067(6) 0.008(5) 0.012(4) -0.005(5)
C3 0.043(3) 0.037(4) 0.033(3) -0.006(3) -0.003(3) 0.003(3)
C4 0.040(3) 0.045(4) 0.039(4) -0.002(3) 0.003(3) 0.004(3)
C5 0.039(3) 0.043(4) 0.038(4) 0.001(3) 0.002(3) -0.001(3)
C6 0.044(4) 0.034(4) 0.043(4) 0.002(3) 0.006(3) -0.002(3)
C7 0.044(4) 0.037(4) 0.037(4) 0.004(3) 0.005(3) -0.002(3)
C8 0.050(4) 0.029(4) 0.035(4) -0.005(3) 0.009(3) 0.005(3)
C9 0.047(4) 0.029(4) 0.037(4) 0.002(3) 0.004(3) -0.001(3)
C10 0.055(4) 0.052(5) 0.038(4) 0.002(4) 0.005(3) 0.006(4)
C11 0.062(5) 0.064(5) 0.053(5) 0.003(4) 0.007(4) -0.002(4)

loop_
_atom_type_symbol
_atom_type_description
_atom_type_scat_dispersion_real
_atom_type_scat_dispersion_imag
_atom_type_scat_source
C C 0.0033 0.0016 'International Tables Vol C Tables 4.2.6.8 and 6.1.1.4'
H H 0.0000 0.0000 'International Tables Vol C Tables 4.2.6.8 and 6.1.1.4'
N N 0.0061 0.0033 'International Tables Vol C Tables 4.2.6.8 and 6.1.1.4'
O O 0.0106 0.0060 'International Tables Vol C Tables 4.2.6.8 and 6.1.1.4'

loop_
_geom_angle_atom_site_label_1
_geom_angle_atom_site_label_2
_geom_angle_atom_site_label_3
_geom_angle_site_symmetry_1
_geom_angle_site_symmetry_3
_geom_angle
_geom_angle_publ_flag
C2 N1 H1A . . 118.9 ?
C3 N1 C2 . . 122.3(8) ?
C3 N1 H1A . . 118.9 ?
O1 N2 O2 . . 115.9(8) ?
O1 N2 C4 . . 124.3(8) ?
O2 N2 C4 . . 119.6(7) ?
C9 O4 C10 . . 117.5(6) ?
C2 C1 H1B . . 109.5 ?
C2 C1 H1C . . 109.5 ?
H1B C1 H1C . . 109.5 ?
C2 C1 H1D . . 109.5 ?
H1B C1 H1D . . 109.5 ?
H1C C1 H1D . . 109.5 ?
C1 C2 N1 . . 112.7(7) ?
C1 C2 H2A . . 109.0 ?
N1 C2 H2A . . 109.0 ?
C1 C2 H2B . . 109.0 ?
N1 C2 H2B . . 109.0 ?
H2A C2 H2B . . 107.8 ?
N1 C3 C4 . . 123.3(7) ?
N1 C3 C8 . . 120.4(6) ?
C4 C3 C8 . . 116.3(6) ?
C5 C4 N2 . . 114.2(6) ?
C5 C4 C3 . . 121.6(7) ?
N2 C4 C3 . . 124.2(7) ?
C4 C5 C6 . . 123.2(6) ?
C4 C5 H5A . . 118.4 ?
C6 C5 H5A . . 118.4 ?
C9 C6 C5 . . 122.6(6) ?
C9 C6 C7 . . 124.2(6) ?
C5 C6 C7 . . 113.2(6) ?
C8 C7 C6 . . 126.0(7) ?
C8 C7 H7A . . 117.0 ?
C6 C7 H7A . . 117.0 ?
C7 C8 C3 . . 119.6(6) ?
C7 C8 H8A . . 120.2 ?
C3 C8 H8A . . 120.2 ?
O3 C9 O4 . . 122.1(7) ?
O3 C9 C6 . . 122.3(6) ?
O4 C9 C6 . . 115.6(6) ?
O4 C10 C11 . . 103.4(6) ?
O4 C10 H10A . . 111.1 ?
C11 C10 H10A . . 111.1 ?
O4 C10 H10B . . 111.1 ?
C11 C10 H10B . . 111.1 ?
H10A C10 H10B . . 109.0 ?
C10 C11 H11A . . 109.5 ?
C10 C11 H11B . . 109.5 ?
H11A C11 H11B . . 109.5 ?
C10 C11 H11C . . 109.5 ?
H11A C11 H11C . . 109.5 ?
H11B C11 H11C . . 109.5 ?

loop_
_geom_bond_atom_site_label_1
_geom_bond_atom_site_label_2
_geom_bond_site_symmetry_2
_geom_bond_distance
_geom_bond_publ_flag
O1 N2 . 1.253(9) ?
O2 N2 . 1.308(10) ?
O3 C9 . 1.219(9) ?
O4 C9 . 1.320(8) ?
O4 C10 . 1.510(8) ?
N1 C2 . 1.523(11) ?
N1 C3 . 1.349(10) ?
N1 H1A . 0.8600 ?
N2 C4 . 1.397(10) ?
C1 C2 . 1.502(12) ?
C1 H1B . 0.9600 ?
C1 H1C . 0.9600 ?
C1 H1D . 0.9600 ?
C2 H2A . 0.9700 ?
C2 H2B . 0.9700 ?
C3 C4 . 1.405(9) ?
C3 C8 . 1.467(9) ?
C4 C5 . 1.365(10) ?
C5 C6 . 1.422(9) ?
C5 H5A . 0.9300 ?
C6 C9 . 1.420(9) ?
C6 C7 . 1.434(9) ?
C7 C8 . 1.311(9) ?
C7 H7A . 0.9300 ?
C8 H8A . 0.9300 ?
C10 C11 . 1.535(10) ?
C10 H10A . 0.9700 ?
C10 H10B . 0.9700 ?
C11 H11A . 0.9600 ?
C11 H11B . 0.9600 ?
C11 H11C . 0.9600 ?

loop_
_geom_hbond_atom_site_label_D
_geom_hbond_atom_site_label_H
_geom_hbond_atom_site_label_A
_geom_hbond_site_symmetry_A
_geom_hbond_distance_DH
_geom_hbond_distance_HA
_geom_hbond_distance_DA
_geom_hbond_angle_DHA
N1 H1A O2 . 0.86 2.00 2.645(10) 131.00
N1 H1A O3 2_756 0.86 2.45 3.053(10) 128.00

loop_
_geom_torsion_atom_site_label_1
_geom_torsion_atom_site_label_2
_geom_torsion_atom_site_label_3
_geom_torsion_atom_site_label_4
_geom_torsion_site_symmetry_1
_geom_torsion_site_symmetry_2
_geom_torsion_site_symmetry_3
_geom_torsion_site_symmetry_4
_geom_torsion
_geom_torsion_publ_flag
C3 N1 C2 C1 . . . . 84.9(10) ?
C2 N1 C3 C4 . . . . 177.9(6) ?
C2 N1 C3 C8 . . . . -3.1(11) ?
O1 N2 C4 C5 . . . . -3.6(10) ?
O2 N2 C4 C5 . . . . -177.5(7) ?
O1 N2 C4 C3 . . . . 175.8(7) ?
O2 N2 C4 C3 . . . . 1.9(10) ?
N1 C3 C4 C5 . . . . 179.9(7) ?
C8 C3 C4 C5 . . . . 0.9(8) ?
N1 C3 C4 N2 . . . . 0.6(10) ?
C8 C3 C4 N2 . . . . -178.5(6) ?
N2 C4 C5 C6 . . . . -179.3(6) ?
C3 C4 C5 C6 . . . . 1.3(9) ?
C4 C5 C6 C9 . . . . 177.8(6) ?
C4 C5 C6 C7 . . . . -1.2(9) ?
C9 C6 C7 C8 . . . . 179.8(7) ?
C5 C6 C7 C8 . . . . -1.2(9) ?
C6 C7 C8 C3 . . . . 3.4(10) ?
N1 C3 C8 C7 . . . . 177.8(7) ?
C4 C3 C8 C7 . . . . -3.1(9) ?
C10 O4 C9 O3 . . . . -1.7(10) ?
C10 O4 C9 C6 . . . . 178.0(6) ?
C5 C6 C9 O3 . . . . 173.2(7) ?
C7 C6 C9 O3 . . . . -7.9(11) ?
C5 C6 C9 O4 . . . . -6.5(10) ?
C7 C6 C9 O4 . . . . 172.4(6) ?
C9 O4 C10 C11 . . . . 176.7(6) ?

loop_
_cod_related_entry_id
_cod_related_entry_database
_cod_related_entry_code
1 ChemSpider 2958951
